data_8101305
loop_
_publ_author_name
'H\"ohn, Peter'
'Kniep, R\"udiger'

_publ_section_title
;
Crystal structure of dibarium calcium [tetranitridotungstate(VI)], 
Ba~2~Ca[WN~4~]
;
_journal_issue 3
_journal_name_full 'Zeitschrift f\"ur Kristallographie - New Crystal Structures'
_journal_page_first 331
_journal_page_last 332
_journal_volume 215
_journal_year 2000
_chemical_formula_structural Ba2Ca[WN4]
_chemical_formula_sum 'Ba2 Ca N4 W'
_chemical_formula_weight 554.65
_chemical_name_common 'Dibarium calcium tetranitridotungstate(VI)'
_space_group_IT_number 70
_symmetry_cell_setting orthorhombic
_symmetry_space_group_name_Hall '-F 2uv 2vw'
_symmetry_space_group_name_H-M 'F d d d :2'
_cell_angle_alpha 90.00
_cell_angle_beta 90.00
_cell_angle_gamma 90.00
_cell_formula_units_Z 16
_cell_length_a 10.873(1)
_cell_length_b 11.993(1)
_cell_length_c 17.937(2)
_cell_measurement_temperature 293(2)
_cell_volume 2339.0(4)
_diffrn_ambient_temperature 293(2)
_exptl_crystal_density_diffrn 6.300
_cod_original_sg_symbol_H-M 'F d d d'
_cod_database_code 8101305

loop_
_symmetry_equiv_pos_as_xyz
'x, y, z'
'-x+3/4, -y+3/4, z'
'-x+3/4, y, -z+3/4'
'x, -y+3/4, -z+3/4'
'x, y+1/2, z+1/2'
'-x+3/4, -y+5/4, z+1/2'
'-x+3/4, y+1/2, -z+5/4'
'x, -y+5/4, -z+5/4'
'x+1/2, y, z+1/2'
'-x+5/4, -y+3/4, z+1/2'
'-x+5/4, y, -z+5/4'
'x+1/2, -y+3/4, -z+5/4'
'x+1/2, y+1/2, z'
'-x+5/4, -y+5/4, z'
'-x+5/4, y+1/2, -z+3/4'
'x+1/2, -y+5/4, -z+3/4'
'-x, -y, -z'
'x-3/4, y-3/4, -z'
'x-3/4, -y, z-3/4'
'-x, y-3/4, z-3/4'
'-x, -y+1/2, -z+1/2'
'x-3/4, y-1/4, -z+1/2'
'x-3/4, -y+1/2, z-1/4'
'-x, y-1/4, z-1/4'
'-x+1/2, -y, -z+1/2'
'x-1/4, y-3/4, -z+1/2'
'x-1/4, -y, z-1/4'
'-x+1/2, y-3/4, z-1/4'
'-x+1/2, -y+1/2, -z'
'x-1/4, y-1/4, -z'
'x-1/4, -y+1/2, z-3/4'
'-x+1/2, y-1/4, z-3/4'

loop_
_atom_site_label
_atom_site_type_symbol
_atom_site_fract_x
_atom_site_fract_y
_atom_site_fract_z
_atom_site_U_iso_or_equiv
_atom_site_adp_type
_atom_site_occupancy
_atom_site_symmetry_multiplicity
_atom_site_Wyckoff_symbol
_atom_site_calc_flag
_atom_site_refinement_flags
_atom_site_disorder_assembly
_atom_site_disorder_group
W1 W 0.1250 0.88263(3) 0.6250 0.0046(2) Uani 1 16 f d S . .
Ba1 Ba 0.1250 0.1250 0.51380(4) 0.0085(2) Uani 1 16 g d S . .
Ba2 Ba 0.05485(6) 0.8750 0.8750 0.0101(2) Uani 1 16 e d S . .
Ca1 Ca 0.1250 0.1250 0.28572(12) 0.0070(4) Uani 1 16 g d S . .
N1 N 0.1154(7) 0.9580(7) 0.0398(5) 0.0173(15) Uani 1 32 h d . . .
N2 N 0.0145(6) 0.0257(6) 0.3833(4) 0.0094(11) Uani 1 32 h d . . .

loop_
_atom_site_aniso_label
_atom_site_aniso_U_11
_atom_site_aniso_U_22
_atom_site_aniso_U_33
_atom_site_aniso_U_23
_atom_site_aniso_U_13
_atom_site_aniso_U_12
W1 0.0069(3) 0.0068(3) 0.0000(3) 0.000 0.00010(12) 0.000
Ba1 0.0135(4) 0.0113(3) 0.0006(3) 0.000 0.000 -0.0016(2)
Ba2 0.0103(4) 0.0105(3) 0.0094(4) 0.0011(2) 0.000 0.000
Ca1 0.0101(9) 0.0107(8) 0.0000(9) 0.000 0.000 -0.0019(7)
N1 0.020(3) 0.020(3) 0.012(3) 0.012(3) 0.001(3) 0.003(3)
N2 0.009(2) 0.012(3) 0.007(3) -0.003(2) -0.002(2) 0.005(3)

loop_
_geom_bond_atom_site_label_1
_geom_bond_atom_site_label_2
_geom_bond_distance
_geom_bond_site_symmetry_2
_geom_bond_publ_flag
W1 N1 1.878(8) 10_465 ?
W1 N1 1.878(8) 4_565 ?
W1 N2 1.879(7) 19_666 ?
W1 N2 1.879(7) 17_566 ?
W1 Ca1 3.1562(12) 19_666 ?
W1 Ca1 3.1562(12) 17_566 ?
W1 Ba1 3.5252(5) 11_465 ?
W1 Ba1 3.5252(5) 1_565 ?
W1 Ba2 3.6566(6) 21_566 ?
W1 Ba2 3.6566(5) 22_656 ?
W1 Ba1 3.6872(5) 17_566 ?
W1 Ba1 3.6872(5) 19_666 ?
Ba1 N2 2.887(7) . ?
Ba1 N2 2.887(7) 14_445 ?
Ba1 N2 2.995(7) 18_666 ?
Ba1 N2 2.995(7) 17_556 ?
Ba1 N1 3.143(8) 25_565 ?
Ba1 N1 3.143(8) 26 ?
Ba1 N2 3.188(7) 20_566 ?
Ba1 N2 3.188(7) 19_656 ?
Ba1 W1 3.5252(5) 14_455 ?
Ba1 W1 3.5252(5) 1_545 ?
Ba1 W1 3.6872(5) 17_566 ?
Ba1 W1 3.6872(5) 18_656 ?
Ba2 N2 2.673(7) 11_465 ?
Ba2 N2 2.673(7) 10_455 ?
Ba2 N1 3.126(8) 24_556 ?
Ba2 N1 3.126(8) 17_576 ?
Ba2 N1 3.188(9) 1_556 ?
Ba2 N1 3.188(9) 4_565 ?
Ba2 N1 3.254(8) 27_576 ?
Ba2 N1 3.254(8) 30_556 ?
Ba2 Ca1 3.4835(19) 17_566 ?
Ba2 Ca1 3.4835(19) 27_566 ?
Ba2 Ca1 3.4836(11) 11_465 ?
Ba2 Ca1 3.4836(11) 5 ?
Ca1 N1 2.420(8) 11_444 ?
Ca1 N1 2.420(8) 8_554 ?
Ca1 N2 2.435(7) 14_445 ?
Ca1 N2 2.435(7) . ?
Ca1 N1 2.799(8) 19_666 ?
Ca1 N1 2.799(8) 20_556 ?
Ca1 W1 3.1562(12) 18_656 ?
Ca1 W1 3.1562(12) 17_566 ?
Ca1 Ba2 3.4835(19) 17_566 ?
Ca1 Ba2 3.4835(19) 18_656 ?
Ca1 Ba2 3.4836(11) 5_544 ?
Ca1 Ba2 3.4836(11) 10_454 ?
N1 W1 1.878(8) 10_464 ?
N1 Ca1 2.420(8) 11_464 ?
N1 Ca1 2.799(8) 27_565 ?
N1 Ba2 3.126(8) 17_576 ?
N1 Ba1 3.143(8) 25_565 ?
N1 Ba2 3.188(9) 1_554 ?
N1 Ba2 3.254(8) 18_666 ?
N2 W1 1.879(7) 17_566 ?
N2 Ba2 2.673(7) 10_454 ?
N2 Ba1 2.995(7) 17_556 ?
N2 Ba1 3.188(7) 27 ?
